data_4084518
loop_
_publ_author_name
'Fettinger, James C.'
'Gray, Paul A.'
'Melton, Christopher E.'
'Power, Philip P.'

_publ_section_title
;
 Hydroalumination of Alkenes and Alkynes by Primary Aluminum Hydrides
 under Mild Conditions
;
_journal_issue 21
_journal_name_full Organometallics
_journal_page_first 6232
_journal_paper_doi 10.1021/om500911f
_journal_volume 33
_journal_year 2014
_chemical_formula_moiety 'C52 H83 Al Si2'
_chemical_formula_sum 'C52 H83 Al Si2'
_chemical_formula_weight 791.34
_chemical_name_systematic
; 
 ? 
;
_space_group_crystal_system monoclinic
_space_group_IT_number 15
_space_group_name_Hall '-C 2yc'
_space_group_name_H-M_alt 'C 1 2/c 1'
_symmetry_space_group_name_Hall '-C 2yc'
_symmetry_space_group_name_H-M 'C 1 2/c 1'
_atom_sites_solution_hydrogens geom
_audit_creation_method SHELXL-2012
_cell_angle_alpha 90
_cell_angle_beta 90.7230(10)
_cell_angle_gamma 90
_cell_formula_units_Z 4
_cell_length_a 18.4928(6)
_cell_length_b 14.8381(5)
_cell_length_c 18.7287(6)
_cell_measurement_reflns_used 9928
_cell_measurement_temperature 90(2)
_cell_measurement_theta_max 27.47
_cell_measurement_theta_min 2.75
_cell_volume 5138.7(3)
_computing_cell_refinement 'SAINT (8.27b) (Bruker, 2012)'
_computing_data_collection 'Apex2 (2010-7) (Bruker, 2010)'
_computing_data_reduction 'SAINT (8.27b) (Bruker, 2012)'
_computing_molecular_graphics 'Bruker SHELXTL'
_computing_publication_material 'Bruker SHELXTL'
_computing_structure_refinement 'SHELXL-2012 (Sheldrick, 2012)'
_computing_structure_solution 'SHELXS-97 (Sheldrick, 2008)'
_diffrn_ambient_temperature 90(2)
_diffrn_measured_fraction_theta_full 0.999
_diffrn_measured_fraction_theta_max 0.999
_diffrn_measurement_device_type 'Bruker APEX-II CCD'
_diffrn_measurement_method '\f and \w scans'
_diffrn_radiation_type MoK\a
_diffrn_radiation_wavelength 0.71073
_diffrn_reflns_av_R_equivalents 0.0186
_diffrn_reflns_av_unetI/netI 0.0151
_diffrn_reflns_Laue_measured_fraction_full 0.999
_diffrn_reflns_Laue_measured_fraction_max 0.999
_diffrn_reflns_limit_h_max 24
_diffrn_reflns_limit_h_min -24
_diffrn_reflns_limit_k_max 19
_diffrn_reflns_limit_k_min -19
_diffrn_reflns_limit_l_max 24
_diffrn_reflns_limit_l_min -24
_diffrn_reflns_number 21925
_diffrn_reflns_point_group_measured_fraction_full 0.999
_diffrn_reflns_point_group_measured_fraction_max 0.999
_diffrn_reflns_theta_full 25.242
_diffrn_reflns_theta_max 27.485
_diffrn_reflns_theta_min 2.745
_exptl_absorpt_coefficient_mu 0.117
_exptl_absorpt_correction_T_max 0.9862
_exptl_absorpt_correction_T_min 0.9087
_exptl_absorpt_correction_type multi-scan
_exptl_absorpt_process_details 'SADABS 2012/1 (Sheldrick, 2012)'
_exptl_crystal_colour Colourless
_exptl_crystal_density_diffrn 1.023
_exptl_crystal_description Block
_exptl_crystal_F_000 1744
_exptl_crystal_size_max 0.292
_exptl_crystal_size_mid 0.288
_exptl_crystal_size_min 0.220
_refine_diff_density_max 0.379
_refine_diff_density_min -0.447
_refine_diff_density_rms 0.039
_refine_ls_extinction_method none
_refine_ls_goodness_of_fit_ref 1.065
_refine_ls_hydrogen_treatment constr
_refine_ls_matrix_type full
_refine_ls_number_parameters 277
_refine_ls_number_reflns 5898
_refine_ls_number_restraints 20
_refine_ls_restrained_S_all 1.064
_refine_ls_R_factor_all 0.0521
_refine_ls_R_factor_gt 0.0433
_refine_ls_shift/su_max 0.001
_refine_ls_shift/su_mean 0.000
_refine_ls_structure_factor_coef Fsqd
_refine_ls_weighting_details
; 
 w=1/[\s^2^(Fo^2^)+(0.0638P)^2^+3.0942P] 
 where P=(Fo^2^+2Fc^2^)/3 
;
_refine_ls_weighting_scheme calc
_refine_ls_wR_factor_gt 0.1201
_refine_ls_wR_factor_ref 0.1280
_reflns_Friedel_coverage 0.000
_reflns_number_gt 4947
_reflns_number_total 5898
_reflns_threshold_expression 'I > 2\s(I)'
_cod_data_source_file om500911f_si_002.cif
_cod_data_source_block cem034fmi
_cod_depositor_comments
;
The following automatic conversions were performed:

'_exptl_absorpt_correction_type' value 'Multi-scan' changed to
'multi-scan' according to
/home/saulius/struct/COD-crude-data--automatic-downloads/rss-feeds/ACS/lib/dictionaries/cif_core.dic
dictionary named 'cif_core.dic' version 2.4.2 from 2011-04-26.

Automatic conversion script
Id: cif_fix_values 2827 2014-09-09 07:05:25Z andrius 

 Adding full bibliography for 4084515--4084521.cif.
;
_cod_database_code 4084518
_shelx_space_group_comment
; 
The symmetry employed for this shelxl refinement is uniquely defined 
by the following loop, which should always be used as a source of 
symmetry information in preference to the above space-group names. 
They are only intended as comments. 
;
_shelx_estimated_absorpt_t_min 0.967
_shelx_estimated_absorpt_t_max 0.975
_shelxl_version_number 2012-6

loop_
_space_group_symop_operation_xyz
'x, y, z'
'-x, y, -z+1/2'
'x+1/2, y+1/2, z'
'-x+1/2, y+1/2, -z+1/2'
'-x, -y, -z'
'x, -y, z-1/2'
'-x+1/2, -y+1/2, -z'
'x+1/2, -y+1/2, z-1/2'

loop_
_atom_site_label
_atom_site_type_symbol
_atom_site_fract_x
_atom_site_fract_y
_atom_site_fract_z
_atom_site_U_iso_or_equiv
_atom_site_adp_type
_atom_site_occupancy
_atom_site_site_symmetry_order
_atom_site_calc_flag
_atom_site_refinement_flags_posn
_atom_site_refinement_flags_adp
_atom_site_refinement_flags_occupancy
_atom_site_disorder_assembly
_atom_site_disorder_group
Al1 Al 0.0000 0.83511(3) 0.2500 0.02907(14) Uani 1 2 d S T P . .
Si1 Si 0.17569(3) 1.04141(3) 0.17749(2) 0.04677(14) Uani 1 1 d . . . . .
C1 C 0.0000 0.70154(11) 0.2500 0.0247(3) Uani 1 2 d S T P . .
C2 C 0.00752(6) 0.65268(8) 0.18543(6) 0.0260(2) Uani 1 1 d . . . . .
C3 C 0.00676(8) 0.55811(9) 0.18515(7) 0.0319(3) Uani 1 1 d . . . . .
C4 C 0.0000 0.51362(12) 0.2500 0.0351(4) Uani 1 2 d S T P . .
H4 H 0.0000 0.4496 0.2500 0.042 Uiso 1 2 calc R U P . .
C5 C 0.01096(10) 0.50184(10) 0.11733(7) 0.0458(4) Uani 1 1 d . . . . .
H5 H 0.0223 0.5434 0.0769 0.055 Uiso 1 1 calc R U . . .
C6 C -0.06168(13) 0.45745(12) 0.10086(10) 0.0629(5) Uani 1 1 d . . . . .
H6A H -0.0995 0.5037 0.0983 0.094 Uiso 1 1 calc R U . . .
H6B H -0.0731 0.4143 0.1387 0.094 Uiso 1 1 calc R U . . .
H6C H -0.0592 0.4258 0.0550 0.094 Uiso 1 1 calc R U . . .
C7 C 0.07064(13) 0.43057(13) 0.12139(11) 0.0652(6) Uani 1 1 d . . . . .
H7A H 0.1170 0.4598 0.1321 0.098 Uiso 1 1 calc R U . . .
H7B H 0.0735 0.3991 0.0755 0.098 Uiso 1 1 calc R U . . .
H7C H 0.0596 0.3872 0.1592 0.098 Uiso 1 1 calc R U . . .
C8 C 0.01616(7) 0.70447(8) 0.11653(6) 0.0272(3) Uani 1 1 d . . . . .
C9 C 0.08512(7) 0.71334(9) 0.08552(7) 0.0328(3) Uani 1 1 d . . . . .
C10 C 0.09159(8) 0.76522(10) 0.02355(7) 0.0401(3) Uani 1 1 d . . . . .
H10 H 0.1379 0.7713 0.0027 0.048 Uiso 1 1 calc R U . . .
C11 C 0.03304(9) 0.80828(9) -0.00879(7) 0.0407(3) Uani 1 1 d D . . . .
C12 C -0.03342(9) 0.79726(10) 0.02174(7) 0.0383(3) Uani 1 1 d . . . . .
H12 H -0.0741 0.8259 0.0002 0.046 Uiso 1 1 calc R U . . .
C13 C -0.04366(7) 0.74558(9) 0.08328(6) 0.0308(3) Uani 1 1 d . . . . .
C14 C 0.15191(8) 0.66861(11) 0.11789(8) 0.0410(3) Uani 1 1 d . . . . .
H14 H 0.1352 0.6246 0.1546 0.049 Uiso 1 1 calc R U . . .
C15 C 0.20120(11) 0.73687(15) 0.15541(12) 0.0668(5) Uani 1 1 d . . . . .
H15A H 0.2436 0.7058 0.1754 0.100 Uiso 1 1 calc R U . . .
H15B H 0.1747 0.7664 0.1939 0.100 Uiso 1 1 calc R U . . .
H15C H 0.2169 0.7823 0.1209 0.100 Uiso 1 1 calc R U . . .
C16 C 0.19472(11) 0.61603(16) 0.06205(11) 0.0648(5) Uani 1 1 d . . . . .
H16A H 0.1628 0.5725 0.0382 0.097 Uiso 1 1 calc R U . . .
H16B H 0.2347 0.5840 0.0856 0.097 Uiso 1 1 calc R U . . .
H16C H 0.2140 0.6580 0.0267 0.097 Uiso 1 1 calc R U . . .
C17 C 0.03428(14) 0.86398(16) -0.07836(12) 0.0342(5) Uani 0.74 1 d D U P A 1
H17A H -0.0156 0.8877 -0.0875 0.041 Uiso 0.74 1 calc R U P A 1
C18 C 0.08499(19) 0.94388(18) -0.07048(13) 0.0662(8) Uani 0.74 1 d D . P A 1
H18A H 0.0872 0.9765 -0.1159 0.099 Uiso 0.74 1 calc R U P A 1
H18B H 0.1334 0.9225 -0.0572 0.099 Uiso 0.74 1 calc R U P A 1
H18C H 0.0671 0.9843 -0.0333 0.099 Uiso 0.74 1 calc R U P A 1
C19 C 0.0555(5) 0.8070(3) -0.1422(3) 0.0554(12) Uani 0.74 1 d D U P A 1
H19A H 0.0589 0.8455 -0.1846 0.083 Uiso 0.74 1 calc R U P A 1
H19B H 0.0189 0.7604 -0.1505 0.083 Uiso 0.74 1 calc R U P A 1
H19C H 0.1025 0.7785 -0.1326 0.083 Uiso 0.74 1 calc R U P A 1
C17B C 0.0670(4) 0.8614(4) -0.0701(4) 0.0381(15) Uani 0.26 1 d D U P A 2
H17B H 0.1204 0.8699 -0.0642 0.046 Uiso 0.26 1 calc R U P A 2
C18B C 0.0253(4) 0.9486(4) -0.0702(4) 0.0527(16) Uani 0.26 1 d D . P A 2
H18D H 0.0299 0.9780 -0.1168 0.079 Uiso 0.26 1 calc R U P A 2
H18E H 0.0445 0.9883 -0.0328 0.079 Uiso 0.26 1 calc R U P A 2
H18F H -0.0259 0.9361 -0.0612 0.079 Uiso 0.26 1 calc R U P A 2
C19B C 0.0464(15) 0.8024(11) -0.1331(9) 0.082(6) Uani 0.26 1 d D U P A 2
H19D H 0.0491 0.8376 -0.1772 0.122 Uiso 0.26 1 calc R U P A 2
H19E H -0.0030 0.7799 -0.1271 0.122 Uiso 0.26 1 calc R U P A 2
H19F H 0.0799 0.7513 -0.1356 0.122 Uiso 0.26 1 calc R U P A 2
C20 C -0.12103(7) 0.73320(9) 0.10861(7) 0.0355(3) Uani 1 1 d . . . . .
H20 H -0.1199 0.6932 0.1516 0.043 Uiso 1 1 calc R U . . .
C21 C -0.15609(9) 0.82258(11) 0.12967(10) 0.0498(4) Uani 1 1 d . . . . .
H21A H -0.1264 0.8521 0.1666 0.075 Uiso 1 1 calc R U . . .
H21B H -0.2045 0.8111 0.1483 0.075 Uiso 1 1 calc R U . . .
H21C H -0.1598 0.8618 0.0877 0.075 Uiso 1 1 calc R U . . .
C22 C -0.16735(9) 0.68731(12) 0.05081(9) 0.0496(4) Uani 1 1 d . . . . .
H22A H -0.1448 0.6302 0.0372 0.074 Uiso 1 1 calc R U . . .
H22B H -0.1710 0.7267 0.0089 0.074 Uiso 1 1 calc R U . . .
H22C H -0.2158 0.6757 0.0693 0.074 Uiso 1 1 calc R U . . .
C23 C 0.06472(8) 0.90661(9) 0.19104(7) 0.0370(3) Uani 1 1 d . . . . .
H23 H 0.0738 0.8879 0.1435 0.044 Uiso 1 1 calc R U . . .
C24 C 0.09650(9) 0.98106(10) 0.21589(8) 0.0424(3) Uani 1 1 d . . . . .
H24 H 0.0766 1.0063 0.2579 0.051 Uiso 1 1 calc R U . . .
C25 C 0.16070(11) 1.16625(12) 0.17921(11) 0.0597(5) Uani 1 1 d . . . . .
H25A H 0.2026 1.1968 0.1589 0.090 Uiso 1 1 calc R U . . .
H25B H 0.1543 1.1861 0.2286 0.090 Uiso 1 1 calc R U . . .
H25C H 0.1173 1.1811 0.1510 0.090 Uiso 1 1 calc R U . . .
C26 C 0.25578(13) 1.01260(18) 0.23438(15) 0.0825(7) Uani 1 1 d . . . . .
H26A H 0.2637 0.9473 0.2334 0.124 Uiso 1 1 calc R U . . .
H26B H 0.2472 1.0319 0.2836 0.124 Uiso 1 1 calc R U . . .
H26C H 0.2986 1.0434 0.2161 0.124 Uiso 1 1 calc R U . . .
C27 C 0.19096(12) 1.00322(14) 0.08439(10) 0.0644(5) Uani 1 1 d . . . . .
H27A H 0.1988 0.9379 0.0840 0.097 Uiso 1 1 calc R U . . .
H27B H 0.2336 1.0337 0.0653 0.097 Uiso 1 1 calc R U . . .
H27C H 0.1485 1.0179 0.0548 0.097 Uiso 1 1 calc R U . . .

loop_
_atom_site_aniso_label
_atom_site_aniso_U_11
_atom_site_aniso_U_22
_atom_site_aniso_U_33
_atom_site_aniso_U_23
_atom_site_aniso_U_13
_atom_site_aniso_U_12
Al1 0.0374(3) 0.0243(3) 0.0257(3) 0.000 0.0087(2) 0.000
Si1 0.0547(3) 0.0438(2) 0.0421(2) -0.00665(18) 0.01238(19) -0.01863(19)
C1 0.0280(8) 0.0265(8) 0.0199(7) 0.000 0.0050(6) 0.000
C2 0.0313(6) 0.0288(6) 0.0180(5) 0.0005(4) 0.0049(4) -0.0020(5)
C3 0.0461(7) 0.0288(6) 0.0208(6) -0.0034(5) 0.0062(5) -0.0020(5)
C4 0.0564(12) 0.0229(8) 0.0262(9) 0.000 0.0063(8) 0.000
C5 0.0844(12) 0.0306(7) 0.0228(6) -0.0060(5) 0.0107(7) -0.0067(7)
C6 0.0991(15) 0.0447(9) 0.0445(9) -0.0115(7) -0.0124(10) -0.0123(9)
C7 0.0960(15) 0.0456(9) 0.0545(11) -0.0187(8) 0.0282(10) 0.0047(9)
C8 0.0379(6) 0.0268(6) 0.0170(5) -0.0023(4) 0.0058(5) -0.0062(5)
C9 0.0393(7) 0.0353(7) 0.0239(6) -0.0064(5) 0.0092(5) -0.0069(5)
C10 0.0509(8) 0.0410(7) 0.0290(7) -0.0061(6) 0.0195(6) -0.0154(6)
C11 0.0682(10) 0.0321(7) 0.0221(6) 0.0024(5) 0.0117(6) -0.0107(6)
C12 0.0545(8) 0.0349(7) 0.0256(6) 0.0060(5) 0.0005(6) -0.0060(6)
C13 0.0405(7) 0.0295(6) 0.0223(6) 0.0015(5) 0.0026(5) -0.0072(5)
C14 0.0365(7) 0.0492(8) 0.0375(8) -0.0046(6) 0.0097(6) 0.0001(6)
C15 0.0545(11) 0.0688(12) 0.0766(14) -0.0127(10) -0.0170(10) -0.0003(9)
C16 0.0520(10) 0.0850(14) 0.0577(11) -0.0124(10) 0.0182(8) 0.0152(9)
C17 0.0403(13) 0.0390(11) 0.0232(10) 0.0088(7) 0.0025(10) -0.0089(11)
C18 0.100(2) 0.0586(15) 0.0399(12) 0.0190(11) -0.0073(13) -0.0401(15)
C19 0.101(3) 0.0447(16) 0.0205(17) 0.0036(15) 0.0198(18) -0.0027(17)
C17B 0.041(4) 0.045(3) 0.028(3) 0.013(2) 0.010(3) -0.004(3)
C18B 0.067(4) 0.046(4) 0.045(4) 0.014(3) 0.007(3) -0.009(3)
C19B 0.117(10) 0.099(10) 0.029(6) 0.033(5) 0.023(6) -0.010(7)
C20 0.0378(7) 0.0372(7) 0.0315(7) 0.0046(5) 0.0014(5) -0.0046(5)
C21 0.0490(9) 0.0479(9) 0.0528(10) -0.0069(7) 0.0067(7) -0.0008(7)
C22 0.0430(8) 0.0545(9) 0.0512(9) -0.0071(7) -0.0023(7) -0.0096(7)
C23 0.0490(8) 0.0325(7) 0.0299(7) -0.0017(5) 0.0124(6) -0.0055(6)
C24 0.0598(9) 0.0368(7) 0.0308(7) -0.0037(6) 0.0144(6) -0.0111(6)
C25 0.0743(12) 0.0454(9) 0.0599(11) -0.0060(8) 0.0202(9) -0.0231(8)
C26 0.0685(14) 0.0847(16) 0.0942(18) -0.0073(14) -0.0091(12) -0.0127(12)
C27 0.0829(13) 0.0588(11) 0.0523(10) -0.0108(8) 0.0306(10) -0.0254(10)

loop_
_atom_type_symbol
_atom_type_description
_atom_type_scat_dispersion_real
_atom_type_scat_dispersion_imag
_atom_type_scat_source
C C 0.0033 0.0016 'International Tables Vol C Tables 4.2.6.8 and 6.1.1.4'
H H 0.0000 0.0000 'International Tables Vol C Tables 4.2.6.8 and 6.1.1.4'
Al Al 0.0645 0.0514 'International Tables Vol C Tables 4.2.6.8 and 6.1.1.4'
Si Si 0.0817 0.0704 'International Tables Vol C Tables 4.2.6.8 and 6.1.1.4'

loop_
_geom_angle_atom_site_label_1
_geom_angle_atom_site_label_2
_geom_angle_atom_site_label_3
_geom_angle
_geom_angle_site_symmetry_1
_geom_angle_site_symmetry_3
C23 Al1 C23 114.15(8) 2 .
C23 Al1 C1 122.92(4) 2 .
C23 Al1 C1 122.92(4) . .
C27 Si1 C26 109.72(12) . .
C27 Si1 C24 110.13(8) . .
C26 Si1 C24 106.93(10) . .
C27 Si1 C25 109.99(9) . .
C26 Si1 C25 109.50(11) . .
C24 Si1 C25 110.52(8) . .
C2 C1 C2 118.51(15) . 2
C2 C1 Al1 120.75(7) . .
C2 C1 Al1 120.75(7) 2 .
C3 C2 C1 120.88(11) . .
C3 C2 C8 120.41(10) . .
C1 C2 C8 118.71(11) . .
C4 C3 C2 118.22(12) . .
C4 C3 C5 118.35(12) . .
C2 C3 C5 123.42(11) . .
C3 C4 C3 123.27(17) . 2
C3 C4 H4 118.4 . .
C3 C4 H4 118.4 2 .
C3 C5 C6 110.58(14) . .
C3 C5 C7 112.45(14) . .
C6 C5 C7 110.17(14) . .
C3 C5 H5 107.8 . .
C6 C5 H5 107.8 . .
C7 C5 H5 107.8 . .
C5 C6 H6A 109.5 . .
C5 C6 H6B 109.5 . .
H6A C6 H6B 109.5 . .
C5 C6 H6C 109.5 . .
H6A C6 H6C 109.5 . .
H6B C6 H6C 109.5 . .
C5 C7 H7A 109.5 . .
C5 C7 H7B 109.5 . .
H7A C7 H7B 109.5 . .
C5 C7 H7C 109.5 . .
H7A C7 H7C 109.5 . .
H7B C7 H7C 109.5 . .
C13 C8 C9 119.18(11) . .
C13 C8 C2 120.58(11) . .
C9 C8 C2 120.23(12) . .
C10 C9 C8 118.62(13) . .
C10 C9 C14 119.55(12) . .
C8 C9 C14 121.83(12) . .
C11 C10 C9 122.71(13) . .
C11 C10 H10 118.6 . .
C9 C10 H10 118.6 . .
C12 C11 C10 117.44(12) . .
C12 C11 C17B 138.7(3) . .
C10 C11 C17B 103.8(3) . .
C12 C11 C17 116.02(16) . .
C10 C11 C17 126.47(15) . .
C11 C12 C13 122.68(14) . .
C11 C12 H12 118.7 . .
C13 C12 H12 118.7 . .
C12 C13 C8 119.34(12) . .
C12 C13 C20 117.37(12) . .
C8 C13 C20 123.22(11) . .
C9 C14 C15 111.76(14) . .
C9 C14 C16 111.95(14) . .
C15 C14 C16 109.93(15) . .
C9 C14 H14 107.7 . .
C15 C14 H14 107.7 . .
C16 C14 H14 107.7 . .
C14 C15 H15A 109.5 . .
C14 C15 H15B 109.5 . .
H15A C15 H15B 109.5 . .
C14 C15 H15C 109.5 . .
H15A C15 H15C 109.5 . .
H15B C15 H15C 109.5 . .
C14 C16 H16A 109.5 . .
C14 C16 H16B 109.5 . .
H16A C16 H16B 109.5 . .
C14 C16 H16C 109.5 . .
H16A C16 H16C 109.5 . .
H16B C16 H16C 109.5 . .
C18 C17 C19 110.2(3) . .
C18 C17 C11 110.61(18) . .
C19 C17 C11 111.9(3) . .
C18 C17 H17A 108.0 . .
C19 C17 H17A 108.0 . .
C11 C17 H17A 108.0 . .
C17 C18 H18A 109.5 . .
C17 C18 H18B 109.5 . .
H18A C18 H18B 109.5 . .
C17 C18 H18C 109.5 . .
H18A C18 H18C 109.5 . .
H18B C18 H18C 109.5 . .
C17 C19 H19A 109.5 . .
C17 C19 H19B 109.5 . .
H19A C19 H19B 109.5 . .
C17 C19 H19C 109.5 . .
H19A C19 H19C 109.5 . .
H19B C19 H19C 109.5 . .
C18B C17B C19B 111.8(9) . .
C18B C17B C11 103.2(4) . .
C19B C17B C11 100.6(10) . .
C18B C17B H17B 113.4 . .
C19B C17B H17B 113.4 . .
C11 C17B H17B 113.4 . .
C17B C18B H18D 109.5 . .
C17B C18B H18E 109.5 . .
H18D C18B H18E 109.5 . .
C17B C18B H18F 109.5 . .
H18D C18B H18F 109.5 . .
H18E C18B H18F 109.5 . .
C17B C19B H19D 109.5 . .
C17B C19B H19E 109.5 . .
H19D C19B H19E 109.5 . .
C17B C19B H19F 109.5 . .
H19D C19B H19F 109.5 . .
H19E C19B H19F 109.5 . .
C13 C20 C21 112.23(12) . .
C13 C20 C22 110.63(12) . .
C21 C20 C22 109.42(13) . .
C13 C20 H20 108.1 . .
C21 C20 H20 108.1 . .
C22 C20 H20 108.1 . .
C20 C21 H21A 109.5 . .
C20 C21 H21B 109.5 . .
H21A C21 H21B 109.5 . .
C20 C21 H21C 109.5 . .
H21A C21 H21C 109.5 . .
H21B C21 H21C 109.5 . .
C20 C22 H22A 109.5 . .
C20 C22 H22B 109.5 . .
H22A C22 H22B 109.5 . .
C20 C22 H22C 109.5 . .
H22A C22 H22C 109.5 . .
H22B C22 H22C 109.5 . .
C24 C23 Al1 121.60(11) . .
C24 C23 H23 119.2 . .
Al1 C23 H23 119.2 . .
C23 C24 Si1 127.41(11) . .
C23 C24 H24 116.3 . .
Si1 C24 H24 116.3 . .
Si1 C25 H25A 109.5 . .
Si1 C25 H25B 109.5 . .
H25A C25 H25B 109.5 . .
Si1 C25 H25C 109.5 . .
H25A C25 H25C 109.5 . .
H25B C25 H25C 109.5 . .
Si1 C26 H26A 109.5 . .
Si1 C26 H26B 109.5 . .
H26A C26 H26B 109.5 . .
Si1 C26 H26C 109.5 . .
H26A C26 H26C 109.5 . .
H26B C26 H26C 109.5 . .
Si1 C27 H27A 109.5 . .
Si1 C27 H27B 109.5 . .
H27A C27 H27B 109.5 . .
Si1 C27 H27C 109.5 . .
H27A C27 H27C 109.5 . .
H27B C27 H27C 109.5 . .

loop_
_geom_bond_atom_site_label_1
_geom_bond_atom_site_label_2
_geom_bond_distance
_geom_bond_site_symmetry_2
Al1 C23 1.9521(13) 2
Al1 C23 1.9521(13) .
Al1 C1 1.9819(18) .
Si1 C27 1.8585(18) .
Si1 C26 1.863(3) .
Si1 C24 1.8682(15) .
Si1 C25 1.8733(19) .
C1 C2 1.4184(14) .
C1 C2 1.4184(14) 2
C2 C3 1.4033(18) .
C2 C8 1.5121(15) .
C3 C4 1.3894(15) .
C3 C5 1.5229(17) .
C4 C3 1.3894(15) 2
C4 H4 0.9500 .
C5 C6 1.524(3) .
C5 C7 1.530(3) .
C5 H5 1.0000 .
C6 H6A 0.9800 .
C6 H6B 0.9800 .
C6 H6C 0.9800 .
C7 H7A 0.9800 .
C7 H7B 0.9800 .
C7 H7C 0.9800 .
C8 C13 1.4023(19) .
C8 C9 1.4141(17) .
C9 C10 1.3990(19) .
C9 C14 1.521(2) .
C10 C11 1.390(2) .
C10 H10 0.9500 .
C11 C12 1.372(2) .
C11 C17B 1.533(6) .
C11 C17 1.543(2) .
C12 C13 1.3993(17) .
C12 H12 0.9500 .
C13 C20 1.5242(18) .
C14 C15 1.528(2) .
C14 C16 1.533(2) .
C14 H14 1.0000 .
C15 H15A 0.9800 .
C15 H15B 0.9800 .
C15 H15C 0.9800 .
C16 H16A 0.9800 .
C16 H16B 0.9800 .
C16 H16C 0.9800 .
C17 C18 1.518(3) .
C17 C19 1.520(4) .
C17 H17A 1.0000 .
C18 H18A 0.9800 .
C18 H18B 0.9800 .
C18 H18C 0.9800 .
C19 H19A 0.9800 .
C19 H19B 0.9800 .
C19 H19C 0.9800 .
C17B C18B 1.506(7) .
C17B C19B 1.514(8) .
C17B H17B 1.0000 .
C18B H18D 0.9800 .
C18B H18E 0.9800 .
C18B H18F 0.9800 .
C19B H19D 0.9800 .
C19B H19E 0.9800 .
C19B H19F 0.9800 .
C20 C21 1.530(2) .
C20 C22 1.532(2) .
C20 H20 1.0000 .
C21 H21A 0.9800 .
C21 H21B 0.9800 .
C21 H21C 0.9800 .
C22 H22A 0.9800 .
C22 H22B 0.9800 .
C22 H22C 0.9800 .
C23 C24 1.332(2) .
C23 H23 0.9500 .
C24 H24 0.9500 .
C25 H25A 0.9800 .
C25 H25B 0.9800 .
C25 H25C 0.9800 .
C26 H26A 0.9800 .
C26 H26B 0.9800 .
C26 H26C 0.9800 .
C27 H27A 0.9800 .
C27 H27B 0.9800 .
C27 H27C 0.9800 .

loop_
_geom_torsion_atom_site_label_1
_geom_torsion_atom_site_label_2
_geom_torsion_atom_site_label_3
_geom_torsion_atom_site_label_4
_geom_torsion
_geom_torsion_site_symmetry_1
_geom_torsion_site_symmetry_4
C2 C1 C2 C3 0.69(9) 2 .
Al1 C1 C2 C3 -179.31(9) . .
C2 C1 C2 C8 -179.50(12) 2 .
Al1 C1 C2 C8 0.50(12) . .
C1 C2 C3 C4 -1.35(18) . .
C8 C2 C3 C4 178.84(10) . .
C1 C2 C3 C5 176.98(12) . .
C8 C2 C3 C5 -2.8(2) . .
C2 C3 C4 C3 0.67(9) . 2
C5 C3 C4 C3 -177.75(15) . 2
C4 C3 C5 C6 69.82(17) . .
C2 C3 C5 C6 -108.51(16) . .
C4 C3 C5 C7 -53.79(18) . .
C2 C3 C5 C7 127.88(16) . .
C3 C2 C8 C13 103.08(15) . .
C1 C2 C8 C13 -76.73(14) . .
C3 C2 C8 C9 -78.05(16) . .
C1 C2 C8 C9 102.14(13) . .
C13 C8 C9 C10 1.80(18) . .
C2 C8 C9 C10 -177.09(11) . .
C13 C8 C9 C14 -178.53(12) . .
C2 C8 C9 C14 2.58(18) . .
C8 C9 C10 C11 -0.1(2) . .
C14 C9 C10 C11 -179.75(13) . .
C9 C10 C11 C12 -1.0(2) . .
C9 C10 C11 C17B 175.8(3) . .
C9 C10 C11 C17 -177.72(16) . .
C10 C11 C12 C13 0.4(2) . .
C17B C11 C12 C13 -175.0(4) . .
C17 C11 C12 C13 177.43(15) . .
C11 C12 C13 C8 1.3(2) . .
C11 C12 C13 C20 -175.66(13) . .
C9 C8 C13 C12 -2.40(18) . .
C2 C8 C13 C12 176.47(11) . .
C9 C8 C13 C20 174.40(12) . .
C2 C8 C13 C20 -6.72(18) . .
C10 C9 C14 C15 73.99(18) . .
C8 C9 C14 C15 -105.67(16) . .
C10 C9 C14 C16 -49.83(19) . .
C8 C9 C14 C16 130.51(15) . .
C12 C11 C17 C18 122.7(2) . .
C10 C11 C17 C18 -60.6(3) . .
C17B C11 C17 C18 -44.7(7) . .
C12 C11 C17 C19 -114.0(4) . .
C10 C11 C17 C19 62.7(4) . .
C17B C11 C17 C19 78.6(10) . .
C12 C11 C17B C18B 34.5(8) . .
C10 C11 C17B C18B -141.3(4) . .
C17 C11 C17B C18B 51.8(6) . .
C12 C11 C17B C19B -81.1(11) . .
C10 C11 C17B C19B 103.1(10) . .
C17 C11 C17B C19B -63.8(10) . .
C12 C13 C20 C21 -62.91(16) . .
C8 C13 C20 C21 120.22(14) . .
C12 C13 C20 C22 59.61(17) . .
C8 C13 C20 C22 -117.25(14) . .
Al1 C23 C24 Si1 163.62(9) . .
C27 Si1 C24 C23 15.7(2) . .
C26 Si1 C24 C23 -103.43(18) . .
C25 Si1 C24 C23 137.46(16) . .
